data_7217116
loop_
_publ_author_name
'Yan, Zhi-Hao'
'Han, Lu-Lu'
'Zhao, Ya-Qin'
'Li, Xiao-Yu'
'Wang, Xing-Po'
'Wang, Lei'
'Sun, Di'

_publ_section_title
;
 Three mixed-ligand coordination networks modulated by flexible N-donor
 ligands: syntheses, topological structures, and temperature-sensitive
 luminescence properties
;
_journal_issue 37
_journal_name_full CrystEngComm
_journal_page_first 8747
_journal_paper_doi 10.1039/C4CE01270D
_journal_volume 16
_journal_year 2014
_chemical_formula_sum 'C16 H20 Br4 Cd N6 O8'
_chemical_formula_weight 856.42
_chemical_name_systematic
; 
 ? 
;
_space_group_crystal_system triclinic
_space_group_IT_number 2
_space_group_name_Hall '-P 1'
_space_group_name_H-M_alt 'P -1'
_symmetry_space_group_name_Hall '-P 1'
_symmetry_space_group_name_H-M 'P -1'
_atom_sites_solution_hydrogens geom
_atom_sites_solution_primary direct
_atom_sites_solution_secondary difmap
_audit_creation_method SHELXL-97
_cell_angle_alpha 71.18(2)
_cell_angle_beta 84.23(2)
_cell_angle_gamma 65.210(18)
_cell_formula_units_Z 1
_cell_length_a 8.491(11)
_cell_length_b 9.107(13)
_cell_length_c 9.210(12)
_cell_measurement_temperature 298(2)
_cell_volume 611.5(14)
_computing_structure_refinement 'SHELXL-97 (Sheldrick, 1997)'
_computing_structure_solution 'SHELXS-97 (Sheldrick, 1990)'
_diffrn_ambient_temperature 298(2)
_diffrn_measured_fraction_theta_full 0.973
_diffrn_measured_fraction_theta_max 0.973
_diffrn_radiation_monochromator graphite
_diffrn_radiation_source 'fine-focus sealed tube'
_diffrn_radiation_type MoK\a
_diffrn_radiation_wavelength 0.71073
_diffrn_reflns_av_R_equivalents 0.0162
_diffrn_reflns_av_sigmaI/netI 0.0334
_diffrn_reflns_limit_h_max 6
_diffrn_reflns_limit_h_min -10
_diffrn_reflns_limit_k_max 8
_diffrn_reflns_limit_k_min -10
_diffrn_reflns_limit_l_max 10
_diffrn_reflns_limit_l_min -10
_diffrn_reflns_number 3018
_diffrn_reflns_theta_full 25.00
_diffrn_reflns_theta_max 25.00
_diffrn_reflns_theta_min 2.34
_exptl_absorpt_coefficient_mu 7.482
_exptl_absorpt_correction_T_max 0.5859
_exptl_absorpt_correction_T_min 0.4671
_exptl_absorpt_correction_type multi-scan
_exptl_absorpt_process_details sadabs
_exptl_crystal_density_diffrn 2.326
_exptl_crystal_density_method 'not measured'
_exptl_crystal_F_000 410
_exptl_crystal_size_max 0.12
_exptl_crystal_size_mid 0.08
_exptl_crystal_size_min 0.08
_refine_diff_density_max 0.889
_refine_diff_density_min -0.746
_refine_diff_density_rms 0.113
_refine_ls_extinction_method none
_refine_ls_goodness_of_fit_ref 1.053
_refine_ls_hydrogen_treatment mixed
_refine_ls_matrix_type full
_refine_ls_number_parameters 160
_refine_ls_number_reflns 2093
_refine_ls_number_restraints 0
_refine_ls_restrained_S_all 1.053
_refine_ls_R_factor_all 0.0343
_refine_ls_R_factor_gt 0.0297
_refine_ls_shift/su_max 0.001
_refine_ls_shift/su_mean 0.000
_refine_ls_structure_factor_coef Fsqd
_refine_ls_weighting_details 'calc w=1/[\s^2^(Fo^2^)+(0.0471P)^2^+0.0000P] where P=(Fo^2^+2Fc^2^)/3'
_refine_ls_weighting_scheme calc
_refine_ls_wR_factor_gt 0.0750
_refine_ls_wR_factor_ref 0.0770
_reflns_number_gt 1850
_reflns_number_total 2093
_reflns_threshold_expression >2sigma(I)
_cod_data_source_file c4ce01270d2.cif
_cod_data_source_block p2
_cod_depositor_comments 'Adding full bibliography for 7217115--7217117.cif.'
_cod_database_code 7217116

loop_
_symmetry_equiv_pos_as_xyz
'x, y, z'
'-x, -y, -z'

loop_
_atom_site_label
_atom_site_type_symbol
_atom_site_fract_x
_atom_site_fract_y
_atom_site_fract_z
_atom_site_U_iso_or_equiv
_atom_site_adp_type
_atom_site_occupancy
_atom_site_symmetry_multiplicity
_atom_site_calc_flag
_atom_site_refinement_flags
Cd1 Cd 0.5000 0.5000 0.5000 0.02251(14) Uani 1 2 d S
Br1 Br 0.88626(6) 0.39777(5) 0.95155(6) 0.04008(16) Uani 1 1 d .
Br2 Br 1.26022(6) 0.11420(6) 1.12343(5) 0.03346(15) Uani 1 1 d .
C1 C 0.7622(6) 0.6656(6) 0.5434(5) 0.0364(11) Uani 1 1 d .
H1 H 0.7751 0.6113 0.6488 0.044 Uiso 1 1 calc R
C2 C 0.6858(7) 0.7521(7) 0.3160(5) 0.0436(12) Uani 1 1 d .
H2 H 0.6305 0.7703 0.2257 0.052 Uiso 1 1 calc R
C3 C 0.9704(5) 0.7997(6) 0.5223(5) 0.0310(10) Uani 1 1 d .
H3A H 1.0817 0.7408 0.4834 0.037 Uiso 1 1 calc R
H3B H 0.9805 0.7565 0.6335 0.037 Uiso 1 1 calc R
C4 C 0.9292(5) 0.9846(6) 0.4725(5) 0.0302(9) Uani 1 1 d .
H4A H 0.8197 1.0440 0.5137 0.036 Uiso 1 1 calc R
H4B H 0.9171 1.0292 0.3614 0.036 Uiso 1 1 calc R
C5 C 0.6834(5) 0.2517(5) 0.8291(5) 0.0239(9) Uani 1 1 d .
C6 C 0.8462(5) 0.1201(5) 0.9200(4) 0.0204(8) Uani 1 1 d .
C7 C 0.9539(5) 0.1685(5) 0.9783(4) 0.0235(8) Uani 1 1 d .
C8 C 1.1060(5) 0.0500(5) 1.0547(4) 0.0227(8) Uani 1 1 d .
N1 N 0.6640(5) 0.6540(5) 0.4506(4) 0.0327(8) Uani 1 1 d .
N2 N 0.8394(4) 0.7626(4) 0.4692(4) 0.0274(8) Uani 1 1 d .
N3 N 0.7908(6) 0.8210(6) 0.3202(4) 0.0483(11) Uani 1 1 d .
O1 O 0.6984(4) 0.2969(4) 0.6887(3) 0.0338(7) Uani 1 1 d .
O1W O 0.6418(4) 0.3960(4) 0.3067(3) 0.0349(7) Uani 1 1 d .
H1WA H 0.6139 0.3157 0.2997 0.042 Uiso 1 1 d R
H1WB H 0.6147 0.4771 0.2180 0.042 Uiso 1 1 d R
O2 O 0.5511(4) 0.3007(4) 0.8999(3) 0.0325(7) Uani 1 1 d .
O2W O 0.5532(5) 0.1917(5) 1.2085(4) 0.0475(9) Uani 1 1 d .
H2WA H 0.5529 0.2258 1.1110 0.057 Uiso 1 1 d R
H2WB H 0.6209 0.0867 1.2398 0.057 Uiso 1 1 d R

loop_
_atom_site_aniso_label
_atom_site_aniso_U_11
_atom_site_aniso_U_22
_atom_site_aniso_U_33
_atom_site_aniso_U_23
_atom_site_aniso_U_13
_atom_site_aniso_U_12
Cd1 0.0240(2) 0.0233(2) 0.0224(2) -0.00120(17) -0.00574(16) -0.01467(18)
Br1 0.0476(3) 0.0219(2) 0.0494(3) -0.0057(2) -0.0191(2) -0.0124(2)
Br2 0.0335(3) 0.0343(3) 0.0387(3) -0.0076(2) -0.01226(19) -0.0194(2)
C1 0.048(3) 0.048(3) 0.022(2) 0.003(2) -0.0075(19) -0.037(2)
C2 0.059(3) 0.053(3) 0.033(3) -0.002(2) -0.015(2) -0.041(3)
C3 0.027(2) 0.037(2) 0.036(2) -0.011(2) -0.0061(18) -0.019(2)
C4 0.034(2) 0.034(2) 0.030(2) -0.0062(19) -0.0035(18) -0.024(2)
C5 0.025(2) 0.022(2) 0.026(2) -0.0032(17) -0.0075(17) -0.0112(18)
C6 0.0188(19) 0.023(2) 0.0154(19) 0.0005(16) -0.0055(14) -0.0085(16)
C7 0.028(2) 0.017(2) 0.025(2) -0.0009(16) -0.0027(16) -0.0120(17)
C8 0.021(2) 0.029(2) 0.022(2) -0.0076(17) -0.0031(16) -0.0125(17)
N1 0.043(2) 0.037(2) 0.0282(19) -0.0033(16) -0.0045(16) -0.0284(18)
N2 0.033(2) 0.033(2) 0.0249(18) -0.0069(15) -0.0027(14) -0.0222(17)
N3 0.067(3) 0.068(3) 0.029(2) 0.002(2) -0.0110(19) -0.056(3)
O1 0.0288(17) 0.0362(17) 0.0216(16) 0.0013(13) -0.0095(12) -0.0049(13)
O1W 0.0416(19) 0.0303(17) 0.0300(16) -0.0077(13) -0.0033(13) -0.0122(14)
O2 0.0267(17) 0.0358(17) 0.0279(16) -0.0047(13) -0.0045(13) -0.0090(14)
O2W 0.068(2) 0.047(2) 0.0304(18) -0.0069(15) -0.0053(16) -0.0282(18)

loop_
_atom_type_symbol
_atom_type_description
_atom_type_scat_dispersion_real
_atom_type_scat_dispersion_imag
_atom_type_scat_source
C C 0.0033 0.0016 'International Tables Vol C Tables 4.2.6.8 and 6.1.1.4'
H H 0.0000 0.0000 'International Tables Vol C Tables 4.2.6.8 and 6.1.1.4'
Br Br -0.2901 2.4595 'International Tables Vol C Tables 4.2.6.8 and 6.1.1.4'
Cd Cd -0.8075 1.2024 'International Tables Vol C Tables 4.2.6.8 and 6.1.1.4'
N N 0.0061 0.0033 'International Tables Vol C Tables 4.2.6.8 and 6.1.1.4'
O O 0.0106 0.0060 'International Tables Vol C Tables 4.2.6.8 and 6.1.1.4'

loop_
_geom_angle_atom_site_label_1
_geom_angle_atom_site_label_2
_geom_angle_atom_site_label_3
_geom_angle
_geom_angle_site_symmetry_1
_geom_angle_site_symmetry_3
O1 Cd1 O1 180.000(1) 2_666 .
O1 Cd1 N1 91.06(15) 2_666 .
O1 Cd1 N1 88.94(15) . .
O1 Cd1 N1 88.94(15) 2_666 2_666
O1 Cd1 N1 91.06(15) . 2_666
N1 Cd1 N1 180.0 . 2_666
O1 Cd1 O1W 95.27(14) 2_666 2_666
O1 Cd1 O1W 84.73(14) . 2_666
N1 Cd1 O1W 93.76(14) . 2_666
N1 Cd1 O1W 86.24(14) 2_666 2_666
O1 Cd1 O1W 84.73(14) 2_666 .
O1 Cd1 O1W 95.27(14) . .
N1 Cd1 O1W 86.24(14) . .
N1 Cd1 O1W 93.76(14) 2_666 .
O1W Cd1 O1W 180.000(1) 2_666 .
N2 C1 N1 111.2(4) . .
N3 C2 N1 114.5(4) . .
N2 C3 C4 112.8(4) . .
C3 C4 C4 110.5(5) . 2_776
O2 C5 O1 127.2(4) . .
O2 C5 C6 117.7(4) . .
O1 C5 C6 115.0(3) . .
C8 C6 C7 118.3(4) 2_757 .
C8 C6 C5 121.4(3) 2_757 .
C7 C6 C5 120.3(4) . .
C8 C7 C6 120.6(4) . .
C8 C7 Br1 120.7(3) . .
C6 C7 Br1 118.7(3) . .
C7 C8 C6 121.1(4) . 2_757
C7 C8 Br2 121.1(3) . .
C6 C8 Br2 117.7(3) 2_757 .
C1 N1 C2 102.4(4) . .
C1 N1 Cd1 130.1(3) . .
C2 N1 Cd1 127.4(3) . .
C1 N2 N3 108.8(3) . .
C1 N2 C3 130.2(4) . .
N3 N2 C3 120.8(3) . .
C2 N3 N2 103.0(4) . .
C5 O1 Cd1 129.7(3) . .

loop_
_geom_bond_atom_site_label_1
_geom_bond_atom_site_label_2
_geom_bond_distance
_geom_bond_site_symmetry_2
Cd1 O1 2.276(3) 2_666
Cd1 O1 2.276(3) .
Cd1 N1 2.283(4) .
Cd1 N1 2.283(4) 2_666
Cd1 O1W 2.284(4) 2_666
Cd1 O1W 2.284(4) .
Br1 C7 1.855(5) .
Br2 C8 1.873(4) .
C1 N2 1.297(5) .
C1 N1 1.309(6) .
C2 N3 1.296(6) .
C2 N1 1.322(6) .
C3 N2 1.457(5) .
C3 C4 1.486(6) .
C4 C4 1.509(8) 2_776
C5 O2 1.228(5) .
C5 O1 1.235(5) .
C5 C6 1.498(5) .
C6 C8 1.370(6) 2_757
C6 C7 1.381(5) .
C7 C8 1.361(6) .
C8 C6 1.370(6) 2_757
N2 N3 1.340(5) .
